data_2007929
loop_
_publ_author_name
'Clegg, William'
'Teat, Simon J.'
' Prasad, Korlakunte V. R.'
' Ristic, Radoljub I.'
' Sheen, David B.'
' Shepherd, Evelyn A.'
' Sherwood, John N.'
' Vrcelj, Ranko M.'
'Shepherd, Evelyn A.'

_publ_section_title
;
 An Oxidatively Coupled Dimer of Paracetamol
;
_journal_issue 12
_journal_name_full 'Acta Crystallographica Section C'
_journal_page_first 1881
_journal_page_last 1882
_journal_paper_doi 10.1107/S0108270198009445
_journal_volume 54
_journal_year 1998
_chemical_formula_moiety 'C16 H16 N2 O4, H2 O'
_chemical_formula_sum 'C16 H18 N2 O5'
_chemical_formula_weight 318.32
_chemical_name_systematic
;
 5,5'-bis(acetylamino)-2,2'-dihydroxybiphenyl monohydrate
;
_space_group_IT_number 15
_symmetry_cell_setting monoclinic
_symmetry_space_group_name_Hall '-C 2yc'
_symmetry_space_group_name_H-M 'C 1 2/c 1'
_audit_creation_method SHELXL97
_cell_angle_alpha 90.00
_cell_angle_beta 90.112(10)
_cell_angle_gamma 90.00
_cell_formula_units_Z 4
_cell_length_a 7.617(3)
_cell_length_b 15.433(6)
_cell_length_c 13.652(5)
_cell_measurement_reflns_used 3307
_cell_measurement_temperature 295(2)
_cell_measurement_theta_max 26.56
_cell_measurement_theta_min 2.54
_cell_volume 1604.8(11)
_computing_cell_refinement 'local programs'
_computing_data_collection 'SMART (Siemens, 1995)'
_computing_data_reduction 'SAINT (Siemens, 1995)'
_computing_molecular_graphics SHELXTL
_computing_publication_material 'SHELXTL and local programs'
_computing_structure_refinement SHELXTL
_computing_structure_solution 'SHELXTL (Sheldrick, 1994)'
_diffrn_ambient_temperature 295(2)
_diffrn_detector_area_resol_mean 8.192
_diffrn_measured_fraction_theta_full 0.997
_diffrn_measured_fraction_theta_max 0.900
_diffrn_measurement_device_type 'Siemens SMART CCD diffractometer'
_diffrn_measurement_method '\w rotation with narrow frames'
_diffrn_radiation_monochromator 'silicon 111'
_diffrn_radiation_source 'Daresbury SRS station 9.8'
_diffrn_radiation_type synchrotron
_diffrn_radiation_wavelength 0.6874
_diffrn_reflns_av_R_equivalents 0.067
_diffrn_reflns_av_sigmaI/netI 0.077
_diffrn_reflns_limit_h_max 9
_diffrn_reflns_limit_h_min -9
_diffrn_reflns_limit_k_max 19
_diffrn_reflns_limit_k_min -13
_diffrn_reflns_limit_l_max 17
_diffrn_reflns_limit_l_min -17
_diffrn_reflns_number 4688
_diffrn_reflns_theta_full 25.00
_diffrn_reflns_theta_max 26.77
_diffrn_reflns_theta_min 1.44
_diffrn_standards_decay_% 35
_diffrn_standards_number 0
_exptl_absorpt_coefficient_mu 0.099
_exptl_absorpt_correction_type none
_exptl_crystal_colour colourless
_exptl_crystal_density_diffrn 1.317
_exptl_crystal_density_method 'not measured'
_exptl_crystal_description needle
_exptl_crystal_F_000 672
_exptl_crystal_size_max 0.32
_exptl_crystal_size_mid 0.06
_exptl_crystal_size_min 0.04
_refine_diff_density_max 0.297
_refine_diff_density_min -0.243
_refine_ls_extinction_method none
_refine_ls_goodness_of_fit_ref 0.933
_refine_ls_hydrogen_treatment 'H atoms: see text'
_refine_ls_matrix_type full
_refine_ls_number_parameters 119
_refine_ls_number_reflns 1705
_refine_ls_number_restraints 0
_refine_ls_restrained_S_all 0.933
_refine_ls_R_factor_all 0.078
_refine_ls_R_factor_gt 0.062
_refine_ls_shift/su_max 0.000
_refine_ls_shift/su_mean 0.000
_refine_ls_structure_factor_coef Fsqd
_refine_ls_weighting_details 'w = 1/[\s^2^(Fo^2^)+(0.0940P)^2^] where P=(Fo^2^+2Fc^2^)/3'
_refine_ls_weighting_scheme calc
_refine_ls_wR_factor_ref 0.158
_reflns_number_gt 1186
_reflns_number_total 1705
_reflns_threshold_expression I>2\s(I)
_cod_data_source_file fg1496.cif
_cod_data_source_block 1
_cod_original_sg_symbol_H-M 'C 2/c'
_cod_database_code 2007929
_cod_database_fobs_code 2007929

loop_
_symmetry_equiv_pos_as_xyz
'x, y, z'
'-x, y, -z+1/2'
'x+1/2, y+1/2, z'
'-x+1/2, y+1/2, -z+1/2'
'-x, -y, -z'
'x, -y, z-1/2'
'-x+1/2, -y+1/2, -z'
'x+1/2, -y+1/2, z-1/2'

loop_
_atom_site_label
_atom_site_fract_x
_atom_site_fract_y
_atom_site_fract_z
_atom_site_U_iso_or_equiv
_atom_site_adp_type
_atom_site_calc_flag
_atom_site_refinement_flags
_atom_site_occupancy
_atom_site_disorder_assembly
_atom_site_disorder_group
_atom_site_type_symbol
O1 0.2780(3) 0.40254(15) 0.23173(18) 0.0578(8) Uani d . 1 . . O
H1O 0.187(5) 0.3686(18) 0.237(3) 0.040(8) Uiso d . 1 . . H
O2 0.5087(5) 0.75418(14) 0.43900(16) 0.0680(8) Uani d . 1 . . O
N1 0.4071(4) 0.64165(18) 0.5274(2) 0.0449(7) Uani d . 1 . . N
H1N 0.377(5) 0.627(2) 0.585(3) 0.061(11) Uiso d . 1 . . H
C1 0.3066(4) 0.4604(2) 0.3054(2) 0.0412(7) Uani d . 1 . . C
C2 0.2067(5) 0.4609(2) 0.3901(2) 0.0453(8) Uani d . 1 . . C
H2 0.1177 0.4203 0.3987 0.054 Uiso calc R 1 . . H
C3 0.2399(4) 0.5219(2) 0.4617(2) 0.0445(8) Uani d . 1 . . C
H3 0.1712 0.5225 0.5180 0.053 Uiso calc R 1 . . H
C4 0.3720(4) 0.5815(2) 0.4516(2) 0.0390(8) Uani d . 1 . . C
C5 0.4768(5) 0.57874(18) 0.3675(2) 0.0423(8) Uani d . 1 . . C
H5 0.5684 0.6181 0.3603 0.051 Uiso calc R 1 . . H
C6 0.4452(4) 0.51818(17) 0.2954(2) 0.0394(7) Uani d . 1 . . C
C7 0.4747(5) 0.7211(2) 0.5182(2) 0.0472(8) Uani d . 1 . . C
C8 0.5034(7) 0.7693(2) 0.6123(2) 0.0612(10) Uani d . 1 . . C
H8A 0.6266 0.7798 0.6213 0.092 Uiso calc R 1 . . H
H8B 0.4600 0.7353 0.6660 0.092 Uiso calc R 1 . . H
H8C 0.4420 0.8236 0.6100 0.092 Uiso calc R 1 . . H
O3 0.5000 0.7965(2) 0.2500 0.0474(8) Uani d S 1 . . O
H3O 0.493(9) 0.766(2) 0.296(3) 0.090(15) Uiso d . 1 . . H

loop_
_atom_site_aniso_label
_atom_site_aniso_U_11
_atom_site_aniso_U_22
_atom_site_aniso_U_33
_atom_site_aniso_U_12
_atom_site_aniso_U_13
_atom_site_aniso_U_23
O1 0.0707(17) 0.0529(14) 0.0499(16) -0.0221(13) 0.0242(12) -0.0164(12)
O2 0.121(2) 0.0509(13) 0.0317(12) -0.0200(17) 0.0088(15) 0.0033(10)
N1 0.0616(17) 0.0454(16) 0.0276(12) 0.0000(13) 0.0112(12) -0.0010(11)
C1 0.0513(17) 0.0375(16) 0.0347(15) -0.0006(14) 0.0102(14) -0.0024(13)
C2 0.0436(18) 0.0469(18) 0.0454(17) -0.0058(16) 0.0176(14) -0.0014(15)
C3 0.0496(17) 0.050(2) 0.0346(16) 0.0042(15) 0.0152(13) 0.0004(14)
C4 0.0484(18) 0.0382(17) 0.0305(16) 0.0042(14) 0.0094(12) 0.0008(13)
C5 0.051(2) 0.0372(15) 0.0389(16) -0.0010(15) 0.0175(15) 0.0052(12)
C6 0.0504(17) 0.0351(15) 0.0329(15) 0.0061(13) 0.0136(13) 0.0012(12)
C7 0.066(2) 0.0436(17) 0.0324(16) -0.0011(17) 0.0045(16) -0.0003(13)
C8 0.090(3) 0.0560(19) 0.0376(18) -0.009(2) -0.001(2) -0.0092(15)
O3 0.064(2) 0.0462(18) 0.0319(17) 0.000 0.0054(16) 0.000

loop_
_atom_type_symbol
_atom_type_description
_atom_type_scat_dispersion_real
_atom_type_scat_dispersion_imag
_atom_type_scat_source
C C 0.0033 0.0016 'International Tables Vol C Tables 4.2.6.8 and 6.1.1.4'
H H 0.0000 0.0000 'International Tables Vol C Tables 4.2.6.8 and 6.1.1.4'
N N 0.0061 0.0033 'International Tables Vol C Tables 4.2.6.8 and 6.1.1.4'
O O 0.0106 0.0060 'International Tables Vol C Tables 4.2.6.8 and 6.1.1.4'

loop_
_geom_angle_atom_site_label_1
_geom_angle_atom_site_label_2
_geom_angle_atom_site_label_3
_geom_angle_site_symmetry_3
_geom_angle
_geom_angle_publ_flag
C7 N1 C4 . 127.3(3) yes
O1 C1 C2 . 122.2(3) no
O1 C1 C6 . 118.0(3) no
C2 C1 C6 . 119.8(3) no
C3 C2 C1 . 119.7(3) no
C4 C3 C2 . 121.3(3) no
C3 C4 C5 . 118.9(3) no
C3 C4 N1 . 120.3(2) no
C5 C4 N1 . 120.8(3) no
C6 C5 C4 . 120.5(3) no
C5 C6 C1 . 119.8(3) no
C5 C6 C6 2_655 119.7(3) no
C1 C6 C6 2_655 120.4(3) no
O2 C7 N1 . 123.2(3) yes
O2 C7 C8 . 121.3(3) no
N1 C7 C8 . 115.5(3) no

loop_
_geom_bond_atom_site_label_1
_geom_bond_atom_site_label_2
_geom_bond_site_symmetry_2
_geom_bond_distance
_geom_bond_publ_flag
O1 C1 . 1.361(4) yes
O2 C7 . 1.224(4) yes
N1 C7 . 1.336(4) yes
N1 C4 . 1.416(4) yes
C1 C2 . 1.386(4) no
C1 C6 . 1.390(4) no
C2 C3 . 1.380(5) no
C3 C4 . 1.370(4) no
C4 C5 . 1.400(4) no
C5 C6 . 1.378(4) no
C6 C6 2_655 1.495(5) yes
C7 C8 . 1.500(5) no

loop_
_geom_hbond_atom_site_label_D
_geom_hbond_atom_site_label_H
_geom_hbond_atom_site_label_A
_geom_hbond_site_symmetry_A
_geom_hbond_distance_DH
_geom_hbond_distance_HA
_geom_hbond_distance_DA
_geom_hbond_angle_DHA
_geom_hbond_publ_flag
O3 H3O O2 . 0.79(4) 1.96(4) 2.662(2) 148(4) yes
O1 H1O O3 3_445 0.87(3) 1.81(3) 2.689(3) 179(3) yes
N1 H1N O1 6_566 0.85(4) 2.19(4) 3.037(4) 174(4) yes

loop_
_geom_torsion_atom_site_label_1
_geom_torsion_atom_site_label_2
_geom_torsion_atom_site_label_3
_geom_torsion_atom_site_label_4
_geom_torsion_site_symmetry_3
_geom_torsion_site_symmetry_4
_geom_torsion
_geom_torsion_publ_flag
O1 C1 C2 C3 . . -179.0(3) no
C6 C1 C2 C3 . . 3.4(5) no
C1 C2 C3 C4 . . -1.0(5) no
C2 C3 C4 C5 . . -1.3(5) no
C2 C3 C4 N1 . . -178.0(3) no
C7 N1 C4 C3 . . -151.4(3) yes
C7 N1 C4 C5 . . 31.9(5) yes
C3 C4 C5 C6 . . 1.3(5) no
N1 C4 C5 C6 . . 178.0(3) no
C4 C5 C6 C1 . . 1.1(5) no
C4 C5 C6 C6 . 2_655 178.0(3) no
O1 C1 C6 C5 . . 178.9(3) no
C2 C1 C6 C5 . . -3.4(5) no
O1 C1 C6 C6 . 2_655 2.0(5) no
C2 C1 C6 C6 . 2_655 179.7(3) no
C4 N1 C7 O2 . . 3.5(6) no
C4 N1 C7 C8 . . -177.9(4) no
C1 C6 C6 C1 2_655 2_655 -83.7(6) yes
C5 C6 C6 C5 2_655 2_655 -77.4(6) yes
